data_7109235
loop_
_publ_author_name
'Tetsuro Murahashi'
'Seita Kimura'
'Kohei Takase'
'Sensuke Ogoshi'
'Koji Yamamoto'

_publ_section_title
;
 Bridging ?-coordination of pyrrole and indole over a PdI&#x0096;PdI bond
;
_journal_name_full Chem.Commun.
_journal_page_first 4310
_journal_paper_doi 10.1039/c2cc37554k
_journal_volume 49
_journal_year 2013
_chemical_formula_moiety 'C16 H26 F12 N6 O4 P2 Pd2'
_chemical_formula_sum 'C16 H26 F12 N6 O4 P2 Pd2'
_chemical_formula_weight 869.15
_space_group_IT_number 2
_symmetry_cell_setting triclinic
_symmetry_Int_Tables_number 2
_symmetry_space_group_name_Hall '-P 1'
_symmetry_space_group_name_H-M 'P -1'
_atom_sites_solution_hydrogens geom
_atom_sites_solution_primary direct
_atom_sites_solution_secondary difmap
_cell_angle_alpha 111.900(5)
_cell_angle_beta 109.527(5)
_cell_angle_gamma 90.519(4)
_cell_formula_units_Z 1
_cell_length_a 7.7670(11)
_cell_length_b 10.1048(13)
_cell_length_c 10.6014(16)
_cell_measurement_reflns_used 2296
_cell_measurement_temperature 123
_cell_measurement_theta_max 27.48
_cell_measurement_theta_min 3.70
_cell_volume 719.04(18)
_computing_cell_refinement CrystalClear
_computing_data_collection 'CrystalClear (Rigaku Inc., 2008)'
_computing_data_reduction CrystalClear
_computing_molecular_graphics 'CrystalStructure 4.0'
_computing_publication_material 'CrystalStructure 4.0 (Rigaku, 2010)'
_computing_structure_refinement 'SHELXL97 (Sheldrick, 2008)'
_computing_structure_solution 'DIRDIF99-PATTY (Gould, et al., 1999)'
_diffrn_ambient_temperature 123
_diffrn_detector_area_resol_mean 14.629
_diffrn_measured_fraction_theta_full 0.980
_diffrn_measured_fraction_theta_max 0.980
_diffrn_measurement_device_type 'Rigaku Saturn70'
_diffrn_measurement_method \w
_diffrn_radiation_type 'Mo K\a'
_diffrn_radiation_wavelength 0.71075
_diffrn_reflns_av_R_equivalents 0.0171
_diffrn_reflns_limit_h_max 8
_diffrn_reflns_limit_h_min -7
_diffrn_reflns_limit_k_max 9
_diffrn_reflns_limit_k_min -11
_diffrn_reflns_limit_l_max 11
_diffrn_reflns_limit_l_min -11
_diffrn_reflns_number 4200
_diffrn_reflns_theta_full 23.60
_diffrn_reflns_theta_max 23.60
_diffrn_standards_number 0
_exptl_absorpt_coefficient_mu 1.476
_exptl_absorpt_correction_T_max 0.929
_exptl_absorpt_correction_T_min 0.787
_exptl_absorpt_correction_type multi-scan
_exptl_absorpt_process_details 'REQAB (Rigaku, 1998)'
_exptl_crystal_colour orange
_exptl_crystal_density_diffrn 2.007
_exptl_crystal_density_method 'not measured'
_exptl_crystal_description platelet
_exptl_crystal_F_000 426.00
_exptl_crystal_size_max 0.250
_exptl_crystal_size_mid 0.200
_exptl_crystal_size_min 0.050
_refine_diff_density_max 1.660
_refine_diff_density_min -0.400
_refine_ls_extinction_method none
_refine_ls_goodness_of_fit_ref 1.047
_refine_ls_hydrogen_treatment constr
_refine_ls_number_parameters 196
_refine_ls_number_reflns 2107
_refine_ls_number_restraints 0
_refine_ls_R_factor_gt 0.0301
_refine_ls_shift/su_max 0.001
_refine_ls_structure_factor_coef Fsqd
_refine_ls_weighting_details 'w = 1/[\s^2^(Fo^2^)+(0.0443P)^2^+1.7467P] where P=(Fo^2^+2Fc^2^)/3'
_refine_ls_weighting_scheme calc
_refine_ls_wR_factor_ref 0.0813
_reflns_number_gt 1923
_reflns_number_total 2107
_reflns_threshold_expression F^2^>2.0\s(F^2^)
_cod_data_source_file c2cc37554k.txt
_cod_data_source_block N-methylpyrrole_Pd2_CH3CN_
_cod_original_cell_volume 719.03(18)
_cod_database_code 7109235

loop_
_symmetry_equiv_pos_site_id
_symmetry_equiv_pos_as_xyz
1 +X,+Y,+Z
2 -X,-Y,-Z

loop_
_atom_site_label
_atom_site_type_symbol
_atom_site_fract_x
_atom_site_fract_y
_atom_site_fract_z
_atom_site_U_iso_or_equiv
_atom_site_adp_type
_atom_site_occupancy
_atom_site_symmetry_multiplicity
_atom_site_calc_flag
_atom_site_refinement_flags
Pd1 Pd 0.98168(4) 0.36631(3) 0.44825(4) 0.01774(15) Uani 1.0 2 d .
P1 P 1.0000 0.5000 0.0000 0.0178(4) Uani 1.0 1 d .
P2 P 0.5000 0.0000 0.5000 0.0218(4) Uani 1.0 1 d .
F1 F 1.0834(4) 0.3769(3) 0.0513(4) 0.0401(8) Uani 1.0 2 d .
F2 F 0.8483(4) 0.3790(3) -0.1415(3) 0.0343(7) Uani 1.0 2 d .
F3 F 1.1341(5) 0.4839(4) -0.0871(4) 0.0528(10) Uani 1.0 2 d .
F4 F 0.4874(5) 0.1412(3) 0.6295(3) 0.0388(8) Uani 1.0 2 d .
F5 F 0.6741(5) 0.0828(4) 0.4994(4) 0.0484(9) Uani 1.0 2 d .
F6 F 0.3670(5) 0.0535(4) 0.3834(4) 0.0422(8) Uani 1.0 2 d .
O1 O 0.4840(5) -0.0287(5) -0.1473(4) 0.0382(9) Uani 1.0 2 d .
O3 O 0.7365(6) -0.1174(5) -0.0949(5) 0.0492(11) Uani 1.0 2 d .
N1 N 0.6288(5) 0.4824(5) 0.3670(4) 0.0215(9) Uani 1.0 2 d .
N2 N 0.9489(5) 0.1391(5) 0.3601(5) 0.0246(9) Uani 1.0 2 d .
N3 N 0.6548(6) -0.0147(5) -0.0967(4) 0.0255(9) Uani 1.0 2 d .
C1 C 0.6733(6) 0.3675(5) 0.4042(5) 0.0212(10) Uani 1.0 2 d .
C2 C 0.7680(6) 0.4223(6) 0.5557(5) 0.0226(11) Uani 1.0 2 d .
C3 C 0.7838(6) 0.5733(5) 0.6089(5) 0.0229(11) Uani 1.0 2 d .
C4 C 0.6998(6) 0.6083(5) 0.4883(6) 0.0219(10) Uani 1.0 2 d .
C5 C 0.5411(7) 0.4738(7) 0.2173(6) 0.0369(13) Uani 1.0 2 d .
C6 C 0.9197(6) 0.0176(6) 0.3144(5) 0.0228(11) Uani 1.0 2 d .
C7 C 0.8817(8) -0.1375(5) 0.2601(6) 0.0332(13) Uani 1.0 2 d .
C8 C 0.7593(8) 0.1312(6) -0.0353(7) 0.0407(14) Uani 1.0 2 d .
H1 H 0.6450 0.2687 0.3391 0.0254 Uiso 1.0 2 calc R
H2 H 0.8132 0.3671 0.6121 0.0271 Uiso 1.0 2 calc R
H3 H 0.8406 0.6393 0.7078 0.0275 Uiso 1.0 2 calc R
H4 H 0.6935 0.7029 0.4905 0.0263 Uiso 1.0 2 calc R
H5A H 0.6360 0.4739 0.1754 0.0443 Uiso 1.0 2 calc R
H5B H 0.4768 0.5571 0.2190 0.0443 Uiso 1.0 2 calc R
H5C H 0.4521 0.3847 0.1578 0.0443 Uiso 1.0 2 calc R
H7A H 0.8378 -0.1788 0.1533 0.0399 Uiso 1.0 2 calc R
H7B H 0.7865 -0.1645 0.2915 0.0399 Uiso 1.0 2 calc R
H7C H 0.9949 -0.1745 0.2988 0.0399 Uiso 1.0 2 calc R
H8A H 0.7157 0.1757 -0.1058 0.0488 Uiso 1.0 2 calc R
H8B H 0.8911 0.1250 -0.0142 0.0488 Uiso 1.0 2 calc R
H8C H 0.7408 0.1900 0.0551 0.0488 Uiso 1.0 2 calc R

loop_
_atom_site_aniso_label
_atom_site_aniso_U_11
_atom_site_aniso_U_22
_atom_site_aniso_U_33
_atom_site_aniso_U_12
_atom_site_aniso_U_13
_atom_site_aniso_U_23
Pd1 0.0132(2) 0.0135(3) 0.0262(3) 0.00323(13) 0.00885(15) 0.00609(15)
P1 0.0168(9) 0.0160(9) 0.0182(9) 0.0014(7) 0.0045(7) 0.0059(7)
P2 0.0233(10) 0.0193(9) 0.0248(9) 0.0058(7) 0.0107(8) 0.0095(8)
F1 0.0420(18) 0.0227(16) 0.0401(18) 0.0031(13) -0.0070(14) 0.0154(14)
F2 0.0343(17) 0.0226(15) 0.0286(16) -0.0049(13) -0.0050(13) 0.0065(12)
F3 0.056(3) 0.050(3) 0.063(3) 0.0049(17) 0.0466(19) 0.0114(18)
F4 0.055(2) 0.0287(17) 0.0318(16) 0.0182(15) 0.0186(15) 0.0083(13)
F5 0.0388(19) 0.048(2) 0.061(3) -0.0054(16) 0.0254(17) 0.0181(17)
F6 0.052(2) 0.047(2) 0.0323(17) 0.0281(16) 0.0155(15) 0.0204(15)
O1 0.027(3) 0.051(3) 0.031(2) -0.0031(18) 0.0070(17) 0.0154(18)
O3 0.052(3) 0.034(3) 0.059(3) 0.012(2) 0.011(2) 0.023(2)
N1 0.0087(19) 0.028(3) 0.029(2) 0.0022(16) 0.0074(16) 0.0117(18)
N2 0.013(2) 0.027(3) 0.032(3) 0.0019(17) 0.0102(17) 0.0071(19)
N3 0.033(3) 0.021(3) 0.018(2) -0.0003(19) 0.0059(18) 0.0058(17)
C1 0.013(3) 0.017(3) 0.036(3) 0.0031(18) 0.014(2) 0.008(2)
C2 0.015(3) 0.031(3) 0.031(3) 0.009(2) 0.013(2) 0.018(3)
C3 0.017(3) 0.024(3) 0.029(3) 0.003(2) 0.015(2) 0.006(2)
C4 0.010(3) 0.019(3) 0.041(3) 0.0055(18) 0.015(2) 0.011(2)
C5 0.024(3) 0.053(4) 0.033(3) 0.004(3) 0.002(3) 0.022(3)
C6 0.016(3) 0.024(3) 0.028(3) 0.004(2) 0.009(2) 0.010(3)
C7 0.041(4) 0.015(3) 0.039(3) 0.007(3) 0.016(3) 0.004(3)
C8 0.043(4) 0.023(3) 0.044(4) -0.012(3) 0.008(3) 0.007(3)

loop_
_atom_type_symbol
_atom_type_description
_atom_type_scat_dispersion_real
_atom_type_scat_dispersion_imag
_atom_type_scat_source
C C 0.0033 0.0016
;
International Tables for Crystallography
(1992, Vol. C, Tables 4.2.6.8 and 6.1.1.4)
;
H H 0.0000 0.0000
;
International Tables for Crystallography
(1992, Vol. C, Table 6.1.1.4)
;
F F 0.0171 0.0103
;
International Tables for Crystallography
(1992, Vol. C, Tables 4.2.6.8 and 6.1.1.4)
;
N N 0.0061 0.0033
;
International Tables for Crystallography
(1992, Vol. C, Tables 4.2.6.8 and 6.1.1.4)
;
P P 0.1023 0.0942
;
International Tables for Crystallography
(1992, Vol. C, Tables 4.2.6.8 and 6.1.1.4)
;
Pd Pd -0.9988 1.0072
;
International Tables for Crystallography
(1992, Vol. C, Tables 4.2.6.8 and 6.1.1.4)
;
O O 0.0106 0.0060
;
International Tables for Crystallography
(1992, Vol. C, Tables 4.2.6.8 and 6.1.1.4)
;

loop_
_geom_angle_atom_site_label_1
_geom_angle_atom_site_label_2
_geom_angle_atom_site_label_3
_geom_angle
_geom_angle_publ_flag
_geom_angle_site_symmetry_1
_geom_angle_site_symmetry_3
Pd1 Pd1 N2 179.67(11) yes 2_766 .
Pd1 Pd1 C1 87.10(12) yes 2_766 .
Pd1 Pd1 C2 74.94(13) yes 2_766 .
Pd1 Pd1 C3 77.49(12) yes 2_766 2_766
Pd1 Pd1 C4 86.81(12) yes 2_766 2_766
N2 Pd1 C1 92.57(16) yes . .
N2 Pd1 C2 104.78(19) yes . .
N2 Pd1 C3 102.79(18) yes . 2_766
N2 Pd1 C4 93.52(16) yes . 2_766
C1 Pd1 C2 35.84(17) yes . .
C1 Pd1 C3 144.0(2) yes . 2_766
C1 Pd1 C4 173.55(15) yes . 2_766
C2 Pd1 C3 152.40(17) yes . 2_766
C2 Pd1 C4 139.65(16) yes . 2_766
C3 Pd1 C4 35.7(2) yes 2_766 2_766
F1 P1 F1 180.0(3) yes . 2_765
F1 P1 F2 89.39(15) yes . .
F1 P1 F2 90.61(15) yes . 2_765
F1 P1 F3 89.9(2) yes . .
F1 P1 F3 90.1(2) yes . 2_765
F1 P1 F2 90.61(15) yes 2_765 .
F1 P1 F2 89.39(15) yes 2_765 2_765
F1 P1 F3 90.1(2) yes 2_765 .
F1 P1 F3 89.9(2) yes 2_765 2_765
F2 P1 F2 180.0(3) yes . 2_765
F2 P1 F3 89.69(16) yes . .
F2 P1 F3 90.31(16) yes . 2_765
F2 P1 F3 90.31(16) yes 2_765 .
F2 P1 F3 89.69(16) yes 2_765 2_765
F3 P1 F3 180.0(3) yes . 2_765
F4 P2 F4 180.0(3) yes . 2_656
F4 P2 F5 90.22(18) yes . .
F4 P2 F5 89.78(18) yes . 2_656
F4 P2 F6 89.93(16) yes . .
F4 P2 F6 90.07(16) yes . 2_656
F4 P2 F5 89.78(18) yes 2_656 .
F4 P2 F5 90.22(18) yes 2_656 2_656
F4 P2 F6 90.07(16) yes 2_656 .
F4 P2 F6 89.93(16) yes 2_656 2_656
F5 P2 F5 180.0(3) yes . 2_656
F5 P2 F6 89.8(2) yes . .
F5 P2 F6 90.2(2) yes . 2_656
F5 P2 F6 90.2(2) yes 2_656 .
F5 P2 F6 89.8(2) yes 2_656 2_656
F6 P2 F6 180.0(3) yes . 2_656
C1 N1 C4 109.6(4) yes . .
C1 N1 C5 125.4(4) yes . .
C4 N1 C5 124.5(5) yes . .
Pd1 N2 C6 175.1(5) yes . .
O1 N3 O3 121.9(5) yes . .
O1 N3 C8 117.9(5) yes . .
O3 N3 C8 120.1(5) yes . .
Pd1 C1 N1 106.4(4) yes . .
Pd1 C1 C2 71.7(3) yes . .
N1 C1 C2 107.7(4) yes . .
Pd1 C2 C1 72.4(3) yes . .
Pd1 C2 C3 104.9(4) yes . .
C1 C2 C3 107.6(5) yes . .
Pd1 C3 C2 102.6(4) yes 2_766 .
Pd1 C3 C4 75.0(4) yes 2_766 .
C2 C3 C4 107.0(4) yes . .
Pd1 C4 N1 106.4(3) yes 2_766 .
Pd1 C4 C3 69.3(3) yes 2_766 .
N1 C4 C3 108.1(5) yes . .
N2 C6 C7 178.2(7) yes . .
Pd1 C1 H1 91.479 no . .
N1 C1 H1 126.169 no . .
C2 C1 H1 126.173 no . .
Pd1 C2 H2 92.166 no . .
C1 C2 H2 126.223 no . .
C3 C2 H2 126.224 no . .
Pd1 C3 H3 92.016 no 2_766 .
C2 C3 H3 126.490 no . .
C4 C3 H3 126.494 no . .
Pd1 C4 H4 93.448 no 2_766 .
N1 C4 H4 125.954 no . .
C3 C4 H4 125.964 no . .
N1 C5 H5A 109.471 no . .
N1 C5 H5B 109.469 no . .
N1 C5 H5C 109.464 no . .
H5A C5 H5B 109.483 no . .
H5A C5 H5C 109.471 no . .
H5B C5 H5C 109.469 no . .
C6 C7 H7A 109.475 no . .
C6 C7 H7B 109.471 no . .
C6 C7 H7C 109.472 no . .
H7A C7 H7B 109.469 no . .
H7A C7 H7C 109.470 no . .
H7B C7 H7C 109.469 no . .
N3 C8 H8A 109.470 no . .
N3 C8 H8B 109.473 no . .
N3 C8 H8C 109.472 no . .
H8A C8 H8B 109.473 no . .
H8A C8 H8C 109.470 no . .
H8B C8 H8C 109.469 no . .

loop_
_geom_bond_atom_site_label_1
_geom_bond_atom_site_label_2
_geom_bond_distance
_geom_bond_publ_flag
_geom_bond_site_symmetry_2
Pd1 Pd1 2.4800(6) yes 2_766
Pd1 N2 2.107(5) yes .
Pd1 C1 2.283(5) yes .
Pd1 C2 2.275(6) yes .
Pd1 C3 2.247(6) yes 2_766
Pd1 C4 2.321(5) yes 2_766
P1 F1 1.595(4) yes .
P1 F1 1.595(4) yes 2_765
P1 F2 1.600(3) yes .
P1 F2 1.600(3) yes 2_765
P1 F3 1.581(5) yes .
P1 F3 1.581(5) yes 2_765
P2 F4 1.600(3) yes .
P2 F4 1.600(3) yes 2_656
P2 F5 1.587(4) yes .
P2 F5 1.587(4) yes 2_656
P2 F6 1.595(4) yes .
P2 F6 1.595(4) yes 2_656
O1 N3 1.237(6) yes .
O3 N3 1.225(7) yes .
N1 C1 1.372(8) yes .
N1 C4 1.367(5) yes .
N1 C5 1.471(8) yes .
N2 C6 1.127(7) yes .
N3 C8 1.471(7) yes .
C1 C2 1.403(7) yes .
C2 C3 1.404(7) yes .
C3 C4 1.404(8) yes .
C6 C7 1.442(7) yes .
C1 H1 0.950 no .
C2 H2 0.950 no .
C3 H3 0.950 no .
C4 H4 0.950 no .
C5 H5A 0.980 no .
C5 H5B 0.980 no .
C5 H5C 0.980 no .
C7 H7A 0.980 no .
C7 H7B 0.980 no .
C7 H7C 0.980 no .
C8 H8A 0.980 no .
C8 H8B 0.980 no .
C8 H8C 0.980 no .

loop_
_geom_contact_atom_site_label_1
_geom_contact_atom_site_label_2
_geom_contact_distance
_geom_contact_publ_flag
_geom_contact_site_symmetry_2
F1 O3 3.096(6) no 2_755
F1 C3 3.233(7) no 2_766
F1 C5 3.341(6) no 1_655
F1 C7 3.388(7) no 2_755
F1 C8 3.160(7) no .
F2 F4 3.240(4) no 1_554
F2 C2 3.255(7) no 1_554
F2 C5 3.369(7) no 2_665
F2 C7 3.391(7) no 2_755
F2 C8 3.257(8) no .
F3 C5 3.346(8) no 2_765
F3 C7 3.269(6) no 2_755
F3 C8 3.600(7) no 2_765
F4 F2 3.240(4) no 1_556
F4 O1 3.409(7) no 1_556
F4 C4 3.361(7) no 2_666
F4 C7 3.444(8) no 2_656
F4 C8 3.515(7) no 1_556
F5 O1 3.338(6) no 2_655
F5 N2 3.126(7) no .
F5 C1 3.384(8) no .
F5 C2 3.284(7) no .
F5 C6 3.079(7) no .
F5 C6 3.503(6) no 2_756
F5 C7 3.546(7) no .
F5 C7 3.427(6) no 2_756
F6 O1 3.023(6) no 2_655
F6 O3 3.202(7) no 2_655
F6 N2 3.321(6) no 1_455
F6 N3 2.861(6) no 2_655
F6 C4 3.292(6) no 2_666
F6 C6 3.289(6) no 1_455
F6 C8 3.236(7) no 2_655
O1 F4 3.409(7) no 1_554
O1 F5 3.338(6) no 2_655
O1 F6 3.023(6) no 2_655
O1 O1 2.877(6) no 2_655
O1 O3 3.445(7) no 2_655
O1 N2 3.259(5) no 2_655
O1 N3 3.011(7) no 2_655
O1 C1 3.373(5) no 2_655
O1 C6 3.070(6) no 2_655
O1 C7 3.411(7) no 2_655
O1 C8 3.506(9) no 2_655
O3 F1 3.096(6) no 2_755
O3 F6 3.202(7) no 2_655
O3 O1 3.445(7) no 2_655
N1 C2 3.499(7) no 2_666
N1 C3 3.357(7) no 2_666
N2 F5 3.126(7) no .
N2 F6 3.321(6) no 1_655
N2 O1 3.259(5) no 2_655
N3 F6 2.861(6) no 2_655
N3 O1 3.011(7) no 2_655
N3 N3 3.595(7) no 2_655
C1 F5 3.384(8) no .
C1 O1 3.373(5) no 2_655
C1 C3 3.571(7) no 2_666
C1 C4 3.431(8) no 2_666
C2 F2 3.255(7) no 1_556
C2 F5 3.284(7) no .
C2 N1 3.499(7) no 2_666
C2 C4 3.501(7) no 2_666
C3 F1 3.233(7) no 2_766
C3 N1 3.357(7) no 2_666
C3 C1 3.571(7) no 2_666
C4 F4 3.361(7) no 2_666
C4 F6 3.292(6) no 2_666
C4 C1 3.431(8) no 2_666
C4 C2 3.501(7) no 2_666
C5 F1 3.341(6) no 1_455
C5 F2 3.369(7) no 2_665
C5 F3 3.346(8) no 2_765
C6 F5 3.079(7) no .
C6 F5 3.503(6) no 2_756
C6 F6 3.289(6) no 1_655
C6 O1 3.070(6) no 2_655
C7 F1 3.388(7) no 2_755
C7 F2 3.391(7) no 2_755
C7 F3 3.269(6) no 2_755
C7 F4 3.444(8) no 2_656
C7 F5 3.546(7) no .
C7 F5 3.427(6) no 2_756
C7 O1 3.411(7) no 2_655
C8 F1 3.160(7) no .
C8 F2 3.257(8) no .
C8 F3 3.600(7) no 2_765
C8 F4 3.515(7) no 1_554
C8 F6 3.236(7) no 2_655
C8 O1 3.506(9) no 2_655
Pd1 H2 3.4774 no 2_766
Pd1 H3 3.5762 no .
O1 H8A 2.5344 no .
O1 H8B 3.1138 no .
O1 H8C 2.6433 no .
O3 H8A 3.0103 no .
O3 H8B 2.4231 no .
O3 H8C 2.9082 no .
N1 H2 3.1564 no .
N1 H3 3.1590 no .
N2 H1 2.6938 no .
N2 H2 3.3007 no .
N2 H3 3.1823 no 2_766
N2 H4 2.8043 no 2_766
N2 H7A 3.0495 no .
N2 H7B 3.0308 no .
N2 H7C 3.0384 no .
C1 H3 3.1834 no .
C1 H4 3.1512 no .
C1 H5A 2.9340 no .
C1 H5B 3.2724 no .
C1 H5C 2.6739 no .
C2 H4 3.1752 no .
C3 H1 3.1822 no .
C4 H1 3.1515 no .
C4 H2 3.1764 no .
C4 H5A 2.9365 no .
C4 H5B 2.6444 no .
C4 H5C 3.2546 no .
C5 H1 2.8189 no .
C5 H4 2.7941 no .
C6 H1 3.3218 no .
C6 H4 3.5511 no 2_766
H1 H2 2.5248 no .
H1 H5A 3.1505 no .
H1 H5C 2.6649 no .
H2 H3 2.5299 no .
H3 H4 2.5267 no .
H4 H5A 3.1519 no .
H4 H5B 2.6155 no .
P1 H2 3.5601 no 1_554
P1 H2 3.5601 no 2_766
P1 H5B 3.5570 no 1_655
P1 H5B 3.5570 no 2_665
P1 H7A 3.5032 no 1_565
P1 H7A 3.5032 no 2_755
P1 H8A 3.5136 no .
P1 H8A 3.5136 no 2_765
P2 H4 3.3521 no 1_545
P2 H4 3.3521 no 2_666
F1 H2 3.3510 no 2_766
F1 H3 2.4912 no 2_766
F1 H5B 3.1089 no 1_655
F1 H5C 2.6925 no 1_655
F1 H7A 2.5994 no 2_755
F1 H7C 3.3362 no 2_755
F1 H8A 3.0423 no .
F1 H8B 2.6666 no .
F1 H8C 3.2692 no .
F2 H2 2.4899 no 1_554
F2 H3 3.5424 no 1_554
F2 H5B 2.5506 no 2_665
F2 H5C 3.3639 no 2_665
F2 H7A 3.1871 no 2_755
F2 H7C 2.7138 no 2_755
F2 H8A 2.4950 no .
F2 H8B 3.2885 no .
F2 H8C 3.5760 no .
F3 H2 3.0981 no 1_554
F3 H3 3.4190 no 1_554
F3 H5A 2.3759 no 2_765
F3 H5B 3.2502 no 1_655
F3 H5C 3.3976 no 1_655
F3 H7A 2.9233 no 2_755
F3 H7B 3.3467 no 2_755
F3 H7C 3.0030 no 2_755
F3 H8A 3.2346 no 2_765
F3 H8C 3.2870 no 2_765
F4 H2 3.4887 no .
F4 H4 2.5326 no 2_666
F4 H5B 2.8255 no 2_666
F4 H7B 2.5171 no 2_656
F4 H8A 2.6592 no 1_556
F5 H1 2.9319 no .
F5 H2 2.7144 no .
F5 H7B 3.0138 no .
F5 H7C 2.6169 no 2_756
F6 H1 3.3114 no .
F6 H4 2.4600 no 2_666
F6 H7C 3.3273 no 1_455
F6 H8A 2.8388 no 2_655
F6 H8B 3.4658 no 2_655
O1 H1 2.4364 no 2_655
O1 H7A 3.2765 no 2_655
O1 H7B 3.2742 no 2_655
O1 H8C 2.9898 no 2_655
O3 H1 3.1078 no 2_655
O3 H3 2.8986 no 1_544
O3 H5C 2.7963 no 2_655
O3 H7A 2.7875 no .
O3 H8B 2.7463 no 2_755
N1 H3 3.5623 no 2_666
N2 H7B 3.4846 no 2_756
N2 H7C 3.3729 no 2_756
N2 H8C 3.3308 no .
N3 H1 3.0961 no 2_655
N3 H5C 3.5869 no 2_655
N3 H7A 3.5488 no .
C1 H4 3.5423 no 2_666
C2 H5B 3.4684 no 2_666
C3 H5C 3.4520 no 2_666
C5 H3 3.5939 no 2_666
C5 H8C 3.4312 no .
H1 F5 2.9319 no .
H1 F6 3.3114 no .
H1 O1 2.4364 no 2_655
H1 O3 3.1078 no 2_655
H1 N3 3.0961 no 2_655
H1 H8C 3.1584 no .
H2 P1 3.5601 no 1_556
H2 F1 3.3510 no 2_766
H2 F2 2.4899 no 1_556
H2 F3 3.0981 no 1_556
H2 F4 3.4887 no .
H2 F5 2.7144 no .
H2 H5B 3.2507 no 2_666
H2 H7C 2.7179 no 2_756
H3 F1 2.4912 no 2_766
H3 F2 3.5424 no 1_556
H3 F3 3.4190 no 1_556
H3 O3 2.8986 no 1_566
H3 N1 3.5623 no 2_666
H3 C5 3.5939 no 2_666
H3 H5B 3.5995 no 2_666
H3 H5C 3.1099 no 2_666
H3 H8B 3.1905 no 2_766
H3 H8C 3.3265 no 2_766
H4 P2 3.3521 no 1_565
H4 F4 2.5326 no 2_666
H4 F6 2.4600 no 2_666
H4 C1 3.5423 no 2_666
H4 H7B 3.1426 no 1_565
H5A F3 2.3759 no 2_765
H5A H7B 3.4401 no 1_565
H5A H8A 3.5939 no .
H5A H8C 2.9200 no .
H5B P1 3.5570 no 1_455
H5B F1 3.1089 no 1_455
H5B F2 2.5506 no 2_665
H5B F3 3.2502 no 1_455
H5B F4 2.8255 no 2_666
H5B C2 3.4684 no 2_666
H5B H2 3.2507 no 2_666
H5B H3 3.5995 no 2_666
H5B H7B 3.3641 no 1_565
H5B H8A 3.5007 no 2_665
H5C F1 2.6925 no 1_455
H5C F2 3.3639 no 2_665
H5C F3 3.3976 no 1_455
H5C O3 2.7963 no 2_655
H5C N3 3.5869 no 2_655
H5C C3 3.4520 no 2_666
H5C H3 3.1099 no 2_666
H5C H7A 3.1791 no 2_655
H5C H8C 3.1934 no .
H7A P1 3.5032 no 1_545
H7A F1 2.5994 no 2_755
H7A F2 3.1871 no 2_755
H7A F3 2.9233 no 2_755
H7A O1 3.2765 no 2_655
H7A O3 2.7875 no .
H7A N3 3.5488 no .
H7A H5C 3.1791 no 2_655
H7A H8B 3.0908 no 2_755
H7B F3 3.3467 no 2_755
H7B F4 2.5171 no 2_656
H7B F5 3.0138 no .
H7B O1 3.2742 no 2_655
H7B N2 3.4846 no 2_756
H7B H4 3.1426 no 1_545
H7B H5A 3.4401 no 1_545
H7B H5B 3.3641 no 1_545
H7C F1 3.3362 no 2_755
H7C F2 2.7138 no 2_755
H7C F3 3.0030 no 2_755
H7C F5 2.6169 no 2_756
H7C F6 3.3273 no 1_655
H7C N2 3.3729 no 2_756
H7C H2 2.7179 no 2_756
H7C H8A 3.5065 no 2_755
H8A P1 3.5136 no .
H8A F1 3.0423 no .
H8A F2 2.4950 no .
H8A F3 3.2346 no 2_765
H8A F4 2.6592 no 1_554
H8A F6 2.8388 no 2_655
H8A H5A 3.5939 no .
H8A H5B 3.5007 no 2_665
H8A H7C 3.5065 no 2_755
H8B F1 2.6666 no .
H8B F2 3.2885 no .
H8B F6 3.4658 no 2_655
H8B O3 2.7463 no 2_755
H8B H3 3.1905 no 2_766
H8B H7A 3.0908 no 2_755
H8B H8B 3.1053 no 2_755
H8C F1 3.2692 no .
H8C F2 3.5760 no .
H8C F3 3.2870 no 2_765
H8C O1 2.9898 no 2_655
H8C N2 3.3308 no .
H8C C5 3.4312 no .
H8C H1 3.1584 no .
H8C H3 3.3265 no 2_766
H8C H5A 2.9200 no .
H8C H5C 3.1934 no .

loop_
_geom_torsion_atom_site_label_1
_geom_torsion_atom_site_label_2
_geom_torsion_atom_site_label_3
_geom_torsion_atom_site_label_4
_geom_torsion
_geom_torsion_publ_flag
_geom_torsion_site_symmetry_1
_geom_torsion_site_symmetry_3
_geom_torsion_site_symmetry_4
Pd1 Pd1 C1 N1 35.6(3) no 2_766 . .
Pd1 Pd1 C1 C2 -68.03(18) no 2_766 . .
C1 Pd1 Pd1 C1 180(272009) no . 2_766 2_766
C1 Pd1 Pd1 C2 -145.78(15) no . 2_766 2_766
C1 Pd1 Pd1 C3 32.75(15) no . 2_766 .
C1 Pd1 Pd1 C4 -2.13(15) no . 2_766 .
Pd1 Pd1 C2 C1 106.4(3) no 2_766 . .
Pd1 Pd1 C2 C3 2.4(2) no 2_766 . .
C2 Pd1 Pd1 C1 145.78(13) no . 2_766 2_766
C2 Pd1 Pd1 C2 -180(276639) no . 2_766 2_766
C2 Pd1 Pd1 C3 -1.47(13) no . 2_766 .
C2 Pd1 Pd1 C4 -36.35(13) no . 2_766 .
Pd1 Pd1 C3 C2 -2.3(2) no 2_766 2_766 2_766
Pd1 Pd1 C3 C4 102.16(15) no 2_766 2_766 2_766
C3 Pd1 Pd1 C1 -32.75(13) no 2_766 2_766 2_766
C3 Pd1 Pd1 C2 1.47(13) no 2_766 2_766 2_766
C3 Pd1 Pd1 C3 -180(287167) no 2_766 2_766 .
C3 Pd1 Pd1 C4 145.12(13) no 2_766 2_766 .
Pd1 Pd1 C4 N1 30.6(3) no 2_766 2_766 2_766
Pd1 Pd1 C4 C3 -72.91(15) no 2_766 2_766 2_766
C4 Pd1 Pd1 C1 2.13(15) no 2_766 2_766 2_766
C4 Pd1 Pd1 C2 36.35(15) no 2_766 2_766 2_766
C4 Pd1 Pd1 C3 -145.12(15) no 2_766 2_766 .
C4 Pd1 Pd1 C4 -180(188614) no 2_766 2_766 .
N2 Pd1 C1 N1 -144.4(3) no . . .
N2 Pd1 C1 C2 112.0(3) no . . .
N2 Pd1 C2 C1 -73.4(3) no . . .
N2 Pd1 C2 C3 -177.4(3) no . . .
N2 Pd1 C3 C2 177.5(3) no . 2_766 2_766
N2 Pd1 C3 C4 -78.02(19) no . 2_766 2_766
N2 Pd1 C4 N1 -149.3(4) no . 2_766 2_766
N2 Pd1 C4 C3 107.1(2) no . 2_766 2_766
C1 Pd1 C2 C1 0.0(3) no . . .
C1 Pd1 C2 C3 -104.1(5) no . . .
C2 Pd1 C1 N1 103.6(4) no . . .
C2 Pd1 C1 C2 0.0(3) no . . .
C1 Pd1 C3 C2 64.5(4) no . 2_766 2_766
C1 Pd1 C3 C4 168.99(18) no . 2_766 2_766
C3 Pd1 C1 N1 -28.4(4) no 2_766 . .
C3 Pd1 C1 C2 -132.0(3) no 2_766 . .
C2 Pd1 C3 C2 -5.4(6) no . 2_766 2_766
C2 Pd1 C3 C4 99.1(4) no . 2_766 2_766
C3 Pd1 C2 C1 109.5(4) no 2_766 . .
C3 Pd1 C2 C3 5.5(6) no 2_766 . .
C2 Pd1 C4 N1 -31.5(6) no . 2_766 2_766
C2 Pd1 C4 C3 -135.0(3) no . 2_766 2_766
C4 Pd1 C2 C1 172.5(3) no 2_766 . .
C4 Pd1 C2 C3 68.4(5) no 2_766 . .
C3 Pd1 C4 N1 103.6(5) no 2_766 2_766 2_766
C3 Pd1 C4 C3 0.00(19) no 2_766 2_766 2_766
C4 Pd1 C3 C2 -104.5(4) no 2_766 2_766 2_766
C4 Pd1 C3 C4 -0.00(18) no 2_766 2_766 2_766
C1 N1 C4 Pd1 69.7(5) no . . 2_766
C1 N1 C4 C3 -3.4(6) no . . .
C4 N1 C1 Pd1 -72.6(5) no . . .
C4 N1 C1 C2 3.0(6) no . . .
C5 N1 C1 Pd1 99.5(5) no . . .
C5 N1 C1 C2 175.1(5) no . . .
C5 N1 C4 Pd1 -102.5(5) no . . 2_766
C5 N1 C4 C3 -175.6(4) no . . .
Pd1 C1 C2 Pd1 -0.0 no . . .
Pd1 C1 C2 C3 100.5(4) no . . .
N1 C1 C2 Pd1 -102.0(4) no . . .
N1 C1 C2 C3 -1.4(6) no . . .
Pd1 C2 C3 Pd1 -2.6(3) no . . 2_766
Pd1 C2 C3 C4 75.3(4) no . . .
C1 C2 C3 Pd1 -78.5(4) no . . 2_766
C1 C2 C3 C4 -0.6(6) no . . .
Pd1 C3 C4 Pd1 -0.0 no 2_766 . 2_766
Pd1 C3 C4 N1 101.2(4) no 2_766 . .
C2 C3 C4 Pd1 -98.8(4) no . . 2_766
C2 C3 C4 N1 2.4(6) no . . .
